data_4134570
loop_
_publ_author_name
'Liu, Chun-Yu'
'Chen, Xu-Ran'
'Chen, Hui-Xian'
'Niu, Zheng'
'Hirao, Hajime'
'Braunstein, Pierre'
'Lang, Jian-Ping'

_publ_section_title
;
 Ultrafast Luminescent Light-Up Guest Detection Based on the Lock of the
 Host Molecular Vibration.
;
_journal_name_full 'Journal of the American Chemical Society'
_journal_paper_doi 10.1021/jacs.0c00368
_journal_year 2020
_chemical_formula_moiety 'C30.67 H26.67 Cu4 I4 N6 O0.67 P2'
_chemical_formula_sum 'C30.67 H26.67 Cu4 I4 N6 O0.67 P2'
_chemical_formula_weight 1313.61
_space_group_crystal_system trigonal
_space_group_IT_number 148
_space_group_name_Hall '-R 3'
_space_group_name_H-M_alt 'R -3 :H'
_atom_sites_solution_hydrogens mixed
_audit_creation_method SHELXL-2014/7
_cell_angle_alpha 90
_cell_angle_beta 90
_cell_angle_gamma 120
_cell_formula_units_Z 9
_cell_length_a 30.4981(11)
_cell_length_b 30.4981(11)
_cell_length_c 11.5146(4)
_cell_measurement_reflns_used 6843
_cell_measurement_temperature 120(2)
_cell_measurement_theta_max 26.61
_cell_measurement_theta_min 2.31
_cell_volume 9275.2(6)
_computing_structure_refinement 'SHELXL-2014/7 (Sheldrick, 2014)'
_diffrn_ambient_temperature 120(2)
_diffrn_measured_fraction_theta_full 0.999
_diffrn_measured_fraction_theta_max 0.999
_diffrn_measurement_device_type 'Bruker APEX-II CCD'
_diffrn_measurement_method '\f and \w scans'
_diffrn_radiation_type MoK\a
_diffrn_radiation_wavelength 0.71073
_diffrn_reflns_av_R_equivalents 0.0794
_diffrn_reflns_av_unetI/netI 0.0539
_diffrn_reflns_Laue_measured_fraction_full 0.999
_diffrn_reflns_Laue_measured_fraction_max 0.999
_diffrn_reflns_limit_h_max 39
_diffrn_reflns_limit_h_min -39
_diffrn_reflns_limit_k_max 37
_diffrn_reflns_limit_k_min -39
_diffrn_reflns_limit_l_max 14
_diffrn_reflns_limit_l_min -14
_diffrn_reflns_number 31579
_diffrn_reflns_point_group_measured_fraction_full 0.999
_diffrn_reflns_point_group_measured_fraction_max 0.999
_diffrn_reflns_theta_full 25.242
_diffrn_reflns_theta_max 27.488
_diffrn_reflns_theta_min 1.929
_exptl_absorpt_coefficient_mu 5.140
_exptl_absorpt_correction_T_max 0.7456
_exptl_absorpt_correction_T_min 0.5848
_exptl_absorpt_correction_type multi-scan
_exptl_absorpt_process_details 'SADABS-2008/1 - Bruker AXS area detector scaling and absorption correction'
_exptl_crystal_colour orange
_exptl_crystal_density_diffrn 2.117
_exptl_crystal_description block
_exptl_crystal_F_000 5544
_exptl_crystal_size_max 0.100
_exptl_crystal_size_mid 0.100
_exptl_crystal_size_min 0.100
_refine_diff_density_max 3.280
_refine_diff_density_min -0.958
_refine_diff_density_rms 0.225
_refine_ls_extinction_method none
_refine_ls_goodness_of_fit_ref 1.057
_refine_ls_hydrogen_treatment constr
_refine_ls_matrix_type full
_refine_ls_number_parameters 216
_refine_ls_number_reflns 4722
_refine_ls_number_restraints 1
_refine_ls_restrained_S_all 1.057
_refine_ls_R_factor_all 0.0727
_refine_ls_R_factor_gt 0.0392
_refine_ls_shift/su_max 0.001
_refine_ls_shift/su_mean 0.000
_refine_ls_structure_factor_coef Fsqd
_refine_ls_weighting_details 'w=1/[\s^2^(Fo^2^)+(0.0343P)^2^+291.2171P] where P=(Fo^2^+2Fc^2^)/3'
_refine_ls_weighting_scheme calc
_refine_ls_wR_factor_gt 0.0866
_refine_ls_wR_factor_ref 0.1128
_reflns_Friedel_coverage 0.000
_reflns_number_gt 3466
_reflns_number_total 4722
_reflns_threshold_expression 'I > 2\s(I)'
_cod_data_source_file ja0c00368_si_002.cif
_cod_data_source_block 1-CH3OH
_cod_original_cell_volume 9275.2(7)
_cod_database_code 4134570
_shelx_shelxl_version_number 2014/7
_shelx_space_group_comment
;
The symmetry employed for this shelxl refinement is uniquely defined
by the following loop, which should always be used as a source of
symmetry information in preference to the above space-group names.
They are only intended as comments.
;
_shelx_estimated_absorpt_t_min 0.627
_shelx_estimated_absorpt_t_max 0.627

loop_
_space_group_symop_operation_xyz
'x, y, z'
'-y, x-y, z'
'-x+y, -x, z'
'x+2/3, y+1/3, z+1/3'
'-y+2/3, x-y+1/3, z+1/3'
'-x+y+2/3, -x+1/3, z+1/3'
'x+1/3, y+2/3, z+2/3'
'-y+1/3, x-y+2/3, z+2/3'
'-x+y+1/3, -x+2/3, z+2/3'
'-x, -y, -z'
'y, -x+y, -z'
'x-y, x, -z'
'-x+2/3, -y+1/3, -z+1/3'
'y+2/3, -x+y+1/3, -z+1/3'
'x-y+2/3, x+1/3, -z+1/3'
'-x+1/3, -y+2/3, -z+2/3'
'y+1/3, -x+y+2/3, -z+2/3'
'x-y+1/3, x+2/3, -z+2/3'

loop_
_atom_site_label
_atom_site_type_symbol
_atom_site_fract_x
_atom_site_fract_y
_atom_site_fract_z
_atom_site_U_iso_or_equiv
_atom_site_adp_type
_atom_site_occupancy
_atom_site_site_symmetry_order
_atom_site_calc_flag
_atom_site_refinement_flags_posn
_atom_site_refinement_flags_adp
_atom_site_refinement_flags_occupancy
_atom_site_disorder_assembly
_atom_site_disorder_group
I1 I 0.71375(2) 0.89356(2) 0.44606(4) 0.02060(12) Uani 1 1 d . . . . .
I2 I 0.52384(2) 0.63121(2) 0.95355(4) 0.02302(13) Uani 1 1 d . . . . .
Cu1 Cu 0.61947(3) 0.81911(3) 0.41813(7) 0.0207(2) Uani 1 1 d . . . . .
Cu2 Cu 0.54703(3) 0.68359(3) 0.77241(8) 0.0214(2) Uani 1 1 d . . . . .
P1 P 0.59027(7) 0.76444(7) 0.56538(15) 0.0168(4) Uani 1 1 d . . . . .
N1 N 0.5009(2) 0.6791(2) 0.6389(5) 0.0213(13) Uani 1 1 d . . . . .
N2 N 0.6070(2) 0.6928(2) 0.6728(5) 0.0175(12) Uani 1 1 d . . . . .
N3 N 0.5744(2) 0.7594(2) 0.8019(5) 0.0205(13) Uani 1 1 d . . . . .
C1 C 0.5241(3) 0.7125(3) 0.5493(6) 0.0200(14) Uani 1 1 d . . . . .
C2 C 0.4995(3) 0.7089(3) 0.4469(7) 0.0271(17) Uani 1 1 d . . . . .
H2 H 0.5163 0.7326 0.3861 0.033 Uiso 1 1 calc R U . . .
C3 C 0.4496(3) 0.6704(3) 0.4332(7) 0.041(2) Uani 1 1 d . . . . .
H3 H 0.4324 0.6667 0.3619 0.049 Uiso 1 1 calc R U . . .
C4 C 0.4254(3) 0.6375(3) 0.5235(8) 0.037(2) Uani 1 1 d . . . . .
H4 H 0.3909 0.6117 0.5170 0.044 Uiso 1 1 calc R U . . .
C5 C 0.4526(3) 0.6431(3) 0.6248(7) 0.0281(17) Uani 1 1 d . . . . .
H5 H 0.4361 0.6202 0.6869 0.034 Uiso 1 1 calc R U . . .
C6 C 0.6249(2) 0.7306(3) 0.5943(5) 0.0156(13) Uani 1 1 d . . . . .
C7 C 0.6705(3) 0.7469(3) 0.5359(6) 0.0182(14) Uani 1 1 d . . . . .
H7 H 0.6823 0.7737 0.4811 0.022 Uiso 1 1 calc R U . . .
C8 C 0.6984(3) 0.7236(3) 0.5587(6) 0.0189(14) Uani 1 1 d . . . . .
H8 H 0.7301 0.7346 0.5216 0.023 Uiso 1 1 calc R U . . .
C9 C 0.6792(3) 0.6838(3) 0.6369(6) 0.0231(16) Uani 1 1 d . . . . .
H9 H 0.6972 0.6664 0.6529 0.028 Uiso 1 1 calc R U . . .
C10 C 0.6341(3) 0.6696(3) 0.6910(6) 0.0229(16) Uani 1 1 d . . . . .
H10 H 0.6213 0.6421 0.7440 0.027 Uiso 1 1 calc R U . . .
C11 C 0.5910(3) 0.7907(3) 0.7106(6) 0.0181(14) Uani 1 1 d . . . . .
C12 C 0.6090(3) 0.8423(3) 0.7210(6) 0.0220(15) Uani 1 1 d . . . . .
H12 H 0.6209 0.8639 0.6550 0.026 Uiso 1 1 calc R U . . .
C13 C 0.6093(3) 0.8615(3) 0.8297(6) 0.0291(18) Uani 1 1 d . . . . .
H13 H 0.6218 0.8967 0.8397 0.035 Uiso 1 1 calc R U . . .
C14 C 0.5917(3) 0.8297(3) 0.9227(7) 0.0320(18) Uani 1 1 d . . . . .
H14 H 0.5909 0.8423 0.9976 0.038 Uiso 1 1 calc R U . . .
C15 C 0.5748(3) 0.7785(3) 0.9070(7) 0.0268(17) Uani 1 1 d . . . . .
H15 H 0.5633 0.7566 0.9723 0.032 Uiso 1 1 calc R U . . .
O1 O 0.4713(11) 0.7520(12) 0.176(3) 0.097(9) Uiso 0.3333 1 d D . P A -1
H1 H 0.4618 0.7209 0.1735 0.146 Uiso 0.3333 1 calc R U P A -1
C17 C 0.4335(13) 0.7595(15) 0.239(3) 0.073(11) Uiso 0.3333 1 d D . P A -1
H17A H 0.4490 0.7772 0.3114 0.109 Uiso 0.3333 1 d R U P A -1
H17B H 0.4030 0.7271 0.2563 0.109 Uiso 0.3333 1 d R U P A -1
H17C H 0.4243 0.7803 0.1913 0.109 Uiso 0.3333 1 d R U P A -1

loop_
_atom_site_aniso_label
_atom_site_aniso_U_11
_atom_site_aniso_U_22
_atom_site_aniso_U_33
_atom_site_aniso_U_23
_atom_site_aniso_U_13
_atom_site_aniso_U_12
I1 0.0241(3) 0.0183(2) 0.0194(2) -0.00282(18) -0.00267(18) 0.0107(2)
I2 0.0296(3) 0.0168(2) 0.0191(2) 0.00045(18) -0.00235(19) 0.0089(2)
Cu1 0.0254(5) 0.0199(4) 0.0178(4) 0.0024(3) -0.0009(4) 0.0121(4)
Cu2 0.0253(5) 0.0177(4) 0.0207(4) 0.0031(3) 0.0009(4) 0.0104(4)
P1 0.0199(9) 0.0150(8) 0.0168(8) 0.0008(7) -0.0016(7) 0.0096(7)
N1 0.021(3) 0.017(3) 0.027(3) 0.004(3) -0.001(3) 0.010(3)
N2 0.017(3) 0.016(3) 0.020(3) 0.004(2) -0.001(2) 0.008(2)
N3 0.027(3) 0.019(3) 0.015(3) 0.000(2) -0.001(2) 0.011(3)
C1 0.022(4) 0.017(3) 0.023(4) -0.001(3) -0.002(3) 0.010(3)
C2 0.023(4) 0.023(4) 0.029(4) 0.001(3) -0.004(3) 0.006(3)
C3 0.039(5) 0.043(5) 0.026(4) 0.001(4) -0.014(4) 0.010(4)
C4 0.023(4) 0.033(5) 0.046(5) -0.002(4) -0.009(4) 0.007(4)
C5 0.019(4) 0.024(4) 0.039(5) 0.001(3) -0.003(3) 0.009(3)
C6 0.017(3) 0.021(3) 0.011(3) -0.003(3) -0.008(3) 0.012(3)
C7 0.024(4) 0.013(3) 0.016(3) -0.004(3) 0.000(3) 0.007(3)
C8 0.020(4) 0.021(4) 0.020(3) -0.004(3) -0.001(3) 0.013(3)
C9 0.024(4) 0.024(4) 0.028(4) -0.003(3) -0.009(3) 0.017(3)
C10 0.027(4) 0.022(4) 0.024(4) -0.002(3) -0.010(3) 0.016(3)
C11 0.022(4) 0.014(3) 0.020(3) -0.002(3) -0.006(3) 0.011(3)
C12 0.023(4) 0.016(3) 0.028(4) 0.003(3) -0.006(3) 0.011(3)
C13 0.044(5) 0.021(4) 0.021(4) -0.004(3) -0.009(3) 0.015(4)
C14 0.042(5) 0.028(4) 0.022(4) -0.008(3) -0.009(4) 0.015(4)
C15 0.036(4) 0.023(4) 0.023(4) 0.000(3) -0.005(3) 0.015(4)

loop_
_atom_type_symbol
_atom_type_description
_atom_type_scat_dispersion_real
_atom_type_scat_dispersion_imag
_atom_type_scat_source
C C 0.0033 0.0016 'International Tables Vol C Tables 4.2.6.8 and 6.1.1.4'
H H 0.0000 0.0000 'International Tables Vol C Tables 4.2.6.8 and 6.1.1.4'
Cu Cu 0.3201 1.2651 'International Tables Vol C Tables 4.2.6.8 and 6.1.1.4'
I I -0.4742 1.8119 'International Tables Vol C Tables 4.2.6.8 and 6.1.1.4'
N N 0.0061 0.0033 'International Tables Vol C Tables 4.2.6.8 and 6.1.1.4'
O O 0.0106 0.0060 'International Tables Vol C Tables 4.2.6.8 and 6.1.1.4'
P P 0.1023 0.0942 'International Tables Vol C Tables 4.2.6.8 and 6.1.1.4'

loop_
_geom_angle_atom_site_label_1
_geom_angle_atom_site_label_2
_geom_angle_atom_site_label_3
_geom_angle
_geom_angle_site_symmetry_1
_geom_angle_site_symmetry_3
_geom_angle_publ_flag
Cu1 I1 Cu1 74.47(3) . 16_665 ?
Cu2 I2 Cu1 113.97(3) . 14_456 ?
P1 Cu1 I1 113.95(6) . . ?
P1 Cu1 I2 110.43(6) . 15_556 ?
I1 Cu1 I2 109.72(3) . 15_556 ?
P1 Cu1 I1 111.07(6) . 16_665 ?
I1 Cu1 I1 105.53(3) . 16_665 ?
I2 Cu1 I1 105.71(3) 15_556 16_665 ?
N1 Cu2 N2 97.2(2) . . ?
N1 Cu2 N3 94.5(2) . . ?
N2 Cu2 N3 96.0(2) . . ?
N1 Cu2 I2 128.27(17) . . ?
N2 Cu2 I2 120.01(16) . . ?
N3 Cu2 I2 113.96(16) . . ?
C6 P1 C11 101.2(3) . . ?
C6 P1 C1 102.9(3) . . ?
C11 P1 C1 103.5(3) . . ?
C6 P1 Cu1 115.5(2) . . ?
C11 P1 Cu1 116.7(2) . . ?
C1 P1 Cu1 114.9(2) . . ?
C5 N1 C1 117.8(6) . . ?
C5 N1 Cu2 125.9(5) . . ?
C1 N1 Cu2 115.8(5) . . ?
C10 N2 C6 117.4(6) . . ?
C10 N2 Cu2 125.4(5) . . ?
C6 N2 Cu2 116.4(4) . . ?
C11 N3 C15 118.8(6) . . ?
C11 N3 Cu2 118.0(4) . . ?
C15 N3 Cu2 123.2(5) . . ?
N1 C1 C2 122.0(7) . . ?
N1 C1 P1 119.8(5) . . ?
C2 C1 P1 118.2(6) . . ?
C1 C2 C3 119.2(7) . . ?
C1 C2 H2 120.4 . . ?
C3 C2 H2 120.4 . . ?
C4 C3 C2 119.5(8) . . ?
C4 C3 H3 120.2 . . ?
C2 C3 H3 120.2 . . ?
C3 C4 C5 118.3(8) . . ?
C3 C4 H4 120.9 . . ?
C5 C4 H4 120.9 . . ?
N1 C5 C4 123.2(8) . . ?
N1 C5 H5 118.4 . . ?
C4 C5 H5 118.4 . . ?
N2 C6 C7 122.3(6) . . ?
N2 C6 P1 120.0(5) . . ?
C7 C6 P1 117.6(5) . . ?
C8 C7 C6 119.2(6) . . ?
C8 C7 H7 120.4 . . ?
C6 C7 H7 120.4 . . ?
C7 C8 C9 118.5(7) . . ?
C7 C8 H8 120.8 . . ?
C9 C8 H8 120.8 . . ?
C10 C9 C8 119.3(7) . . ?
C10 C9 H9 120.4 . . ?
C8 C9 H9 120.4 . . ?
N2 C10 C9 123.3(7) . . ?
N2 C10 H10 118.4 . . ?
C9 C10 H10 118.4 . . ?
N3 C11 C12 122.3(6) . . ?
N3 C11 P1 118.8(5) . . ?
C12 C11 P1 118.8(5) . . ?
C13 C12 C11 118.3(7) . . ?
C13 C12 H12 120.9 . . ?
C11 C12 H12 120.9 . . ?
C14 C13 C12 119.6(7) . . ?
C14 C13 H13 120.2 . . ?
C12 C13 H13 120.2 . . ?
C13 C14 C15 119.4(7) . . ?
C13 C14 H14 120.3 . . ?
C15 C14 H14 120.3 . . ?
N3 C15 C14 121.6(7) . . ?
N3 C15 H15 119.2 . . ?
C14 C15 H15 119.2 . . ?
C17 O1 H1 109.5 . . ?
O1 C17 H17A 107.8 . . ?
O1 C17 H17B 111.5 . . ?
H17A C17 H17B 109.5 . . ?
O1 C17 H17C 109.1 . . ?
H17A C17 H17C 109.5 . . ?
H17B C17 H17C 109.5 . . ?

loop_
_geom_bond_atom_site_label_1
_geom_bond_atom_site_label_2
_geom_bond_distance
_geom_bond_site_symmetry_2
_geom_bond_publ_flag
I1 Cu1 2.6455(10) . ?
I1 Cu1 2.6733(10) 16_665 ?
I2 Cu2 2.5046(10) . ?
I2 Cu1 2.6533(10) 14_456 ?
Cu1 P1 2.2278(19) . ?
Cu1 I2 2.6535(10) 15_556 ?
Cu1 I1 2.6733(10) 16_665 ?
Cu2 N1 2.042(6) . ?
Cu2 N2 2.056(6) . ?
Cu2 N3 2.057(6) . ?
P1 C6 1.840(7) . ?
P1 C11 1.850(7) . ?
P1 C1 1.850(7) . ?
N1 C5 1.335(9) . ?
N1 C1 1.371(9) . ?
N2 C10 1.346(9) . ?
N2 C6 1.346(8) . ?
N3 C11 1.338(9) . ?
N3 C15 1.341(9) . ?
C1 C2 1.373(10) . ?
C2 C3 1.390(11) . ?
C2 H2 0.9500 . ?
C3 C4 1.375(12) . ?
C3 H3 0.9500 . ?
C4 C5 1.392(11) . ?
C4 H4 0.9500 . ?
C5 H5 0.9500 . ?
C6 C7 1.394(9) . ?
C7 C8 1.378(9) . ?
C7 H7 0.9500 . ?
C8 C9 1.385(10) . ?
C8 H8 0.9500 . ?
C9 C10 1.369(10) . ?
C9 H9 0.9500 . ?
C10 H10 0.9500 . ?
C11 C12 1.388(9) . ?
C12 C13 1.379(10) . ?
C12 H12 0.9500 . ?
C13 C14 1.363(11) . ?
C13 H13 0.9500 . ?
C14 C15 1.388(11) . ?
C14 H14 0.9500 . ?
C15 H15 0.9500 . ?
O1 C17 1.475(10) . ?
O1 H1 0.8400 . ?
C17 H17A 0.9801 . ?
C17 H17B 0.9801 . ?
C17 H17C 0.9798 . ?

loop_
_geom_torsion_atom_site_label_1
_geom_torsion_atom_site_label_2
_geom_torsion_atom_site_label_3
_geom_torsion_atom_site_label_4
_geom_torsion
_geom_torsion_site_symmetry_1
_geom_torsion_site_symmetry_2
_geom_torsion_site_symmetry_3
_geom_torsion_site_symmetry_4
_geom_torsion_publ_flag
C5 N1 C1 C2 -1.3(11) . . . . ?
Cu2 N1 C1 C2 170.4(6) . . . . ?
C5 N1 C1 P1 178.0(6) . . . . ?
Cu2 N1 C1 P1 -10.3(7) . . . . ?
C6 P1 C1 N1 59.0(6) . . . . ?
C11 P1 C1 N1 -46.1(6) . . . . ?
Cu1 P1 C1 N1 -174.6(5) . . . . ?
C6 P1 C1 C2 -121.7(6) . . . . ?
C11 P1 C1 C2 133.2(6) . . . . ?
Cu1 P1 C1 C2 4.8(7) . . . . ?
N1 C1 C2 C3 -0.3(12) . . . . ?
P1 C1 C2 C3 -179.6(7) . . . . ?
C1 C2 C3 C4 2.2(14) . . . . ?
C2 C3 C4 C5 -2.4(14) . . . . ?
C1 N1 C5 C4 1.0(12) . . . . ?
Cu2 N1 C5 C4 -169.8(6) . . . . ?
C3 C4 C5 N1 0.8(13) . . . . ?
C10 N2 C6 C7 -2.1(10) . . . . ?
Cu2 N2 C6 C7 168.3(5) . . . . ?
C10 N2 C6 P1 -179.5(5) . . . . ?
Cu2 N2 C6 P1 -9.1(7) . . . . ?
C11 P1 C6 N2 60.3(6) . . . . ?
C1 P1 C6 N2 -46.5(6) . . . . ?
Cu1 P1 C6 N2 -172.6(4) . . . . ?
C11 P1 C6 C7 -117.2(5) . . . . ?
C1 P1 C6 C7 135.9(5) . . . . ?
Cu1 P1 C6 C7 9.8(6) . . . . ?
N2 C6 C7 C8 0.1(10) . . . . ?
P1 C6 C7 C8 177.6(5) . . . . ?
C6 C7 C8 C9 1.7(10) . . . . ?
C7 C8 C9 C10 -1.6(10) . . . . ?
C6 N2 C10 C9 2.3(10) . . . . ?
Cu2 N2 C10 C9 -167.2(5) . . . . ?
C8 C9 C10 N2 -0.5(11) . . . . ?
C15 N3 C11 C12 0.6(11) . . . . ?
Cu2 N3 C11 C12 178.4(5) . . . . ?
C15 N3 C11 P1 -179.8(6) . . . . ?
Cu2 N3 C11 P1 -2.0(7) . . . . ?
C6 P1 C11 N3 -52.9(6) . . . . ?
C1 P1 C11 N3 53.5(6) . . . . ?
Cu1 P1 C11 N3 -179.2(5) . . . . ?
C6 P1 C11 C12 126.7(6) . . . . ?
C1 P1 C11 C12 -126.9(6) . . . . ?
Cu1 P1 C11 C12 0.5(7) . . . . ?
N3 C11 C12 C13 -0.5(11) . . . . ?
P1 C11 C12 C13 179.9(6) . . . . ?
C11 C12 C13 C14 -0.7(12) . . . . ?
C12 C13 C14 C15 1.6(13) . . . . ?
C11 N3 C15 C14 0.4(12) . . . . ?
Cu2 N3 C15 C14 -177.2(6) . . . . ?
C13 C14 C15 N3 -1.6(13) . . . . ?
